data_4304846
loop_
_publ_author_name
'Olena V. Zenkina'
'Leonid Konstantinovski'
'Dalia Freeman'
'Linda J. W. Shimon'
'Milko E. van der Boom'

_publ_section_title
;
Fluxional Behavior of Platinum(0) Complexes: Intra vs Intermolecular
Reaction Pathways
;
_journal_name_full 'Inorganic Chemistry'
_journal_page_first 3815
_journal_page_last 3822
_journal_paper_doi 10.1021/ic702433s
_journal_volume 47
_journal_year 2008
_chemical_formula_sum 'C22 H36 N P2 Pt'
_chemical_formula_weight 571.55
_chemical_name_systematic
; 
 ? 
;
_space_group_IT_number 2
_symmetry_cell_setting triclinic
_symmetry_space_group_name_Hall '-P 1'
_symmetry_space_group_name_H-M 'P -1'
_atom_sites_solution_hydrogens geom
_atom_sites_solution_primary direct
_atom_sites_solution_secondary difmap
_audit_creation_method SHELXL-97
_cell_angle_alpha 76.63(3)
_cell_angle_beta 79.76(3)
_cell_angle_gamma 79.10(3)
_cell_formula_units_Z 2
_cell_length_a 9.1500(18)
_cell_length_b 10.656(2)
_cell_length_c 13.211(3)
_cell_measurement_reflns_used 5325
_cell_measurement_temperature 120(2)
_cell_measurement_theta_max 27.48
_cell_measurement_theta_min 2.55
_cell_volume 1218.4(5)
_computing_cell_refinement HKL
_computing_data_collection 'Collect package (Bruker Nonius)'
_computing_data_reduction HKL
_computing_structure_refinement 'SHELXL-97 (Sheldrick, 1997)'
_computing_structure_solution 'SHELXS-97 (Sheldrick, 1990)'
_diffrn_ambient_temperature 120(2)
_diffrn_measured_fraction_theta_full 0.996
_diffrn_measured_fraction_theta_max 0.996
_diffrn_measurement_device_type 'Nonius KappaCCD'
_diffrn_measurement_method 'phi and omega scans'
_diffrn_radiation_monochromator graphite
_diffrn_radiation_source 'fine-focus sealed tube'
_diffrn_radiation_type MoK\a
_diffrn_radiation_wavelength 0.71073
_diffrn_reflns_av_R_equivalents 0.0660
_diffrn_reflns_av_sigmaI/netI 0.0584
_diffrn_reflns_limit_h_max 11
_diffrn_reflns_limit_h_min -11
_diffrn_reflns_limit_k_max 13
_diffrn_reflns_limit_k_min -13
_diffrn_reflns_limit_l_max 17
_diffrn_reflns_limit_l_min 0
_diffrn_reflns_number 5528
_diffrn_reflns_theta_full 27.43
_diffrn_reflns_theta_max 27.43
_diffrn_reflns_theta_min 2.60
_exptl_absorpt_coefficient_mu 5.895
_exptl_absorpt_correction_T_max 0.3852
_exptl_absorpt_correction_T_min 0.3852
_exptl_absorpt_correction_type empirical
_exptl_crystal_colour yellow
_exptl_crystal_density_diffrn 1.558
_exptl_crystal_density_method 'not measured'
_exptl_crystal_description block
_exptl_crystal_F_000 566
_exptl_crystal_size_max 0.20
_exptl_crystal_size_mid 0.20
_exptl_crystal_size_min 0.20
_refine_diff_density_max 2.881
_refine_diff_density_min -1.281
_refine_diff_density_rms 0.160
_refine_ls_extinction_method none
_refine_ls_goodness_of_fit_ref 1.075
_refine_ls_hydrogen_treatment riding
_refine_ls_matrix_type full
_refine_ls_number_parameters 235
_refine_ls_number_reflns 5528
_refine_ls_number_restraints 2
_refine_ls_restrained_S_all 1.075
_refine_ls_R_factor_all 0.0491
_refine_ls_R_factor_gt 0.0343
_refine_ls_shift/su_max 0.003
_refine_ls_shift/su_mean 0.000
_refine_ls_structure_factor_coef Fsqd
_refine_ls_weighting_details 'calc w=1/[\s^2^(Fo^2^)+(0.0334P)^2^+0.1282P] where P=(Fo^2^+2Fc^2^)/3'
_refine_ls_weighting_scheme calc
_refine_ls_wR_factor_gt 0.0700
_refine_ls_wR_factor_ref 0.0752
_reflns_number_gt 4561
_reflns_number_total 5528
_reflns_threshold_expression >2sigma(I)
_cod_data_source_file ic702433s-file003.cif
_cod_data_source_block v29a
_cod_original_cell_volume 1218.4(4)
_cod_database_code 4304846

loop_
_symmetry_equiv_pos_as_xyz
'x, y, z'
'-x, -y, -z'

loop_
_atom_site_label
_atom_site_type_symbol
_atom_site_fract_x
_atom_site_fract_y
_atom_site_fract_z
_atom_site_U_iso_or_equiv
_atom_site_adp_type
_atom_site_occupancy
_atom_site_symmetry_multiplicity
_atom_site_calc_flag
_atom_site_refinement_flags
_atom_site_disorder_assembly
_atom_site_disorder_group
Pt1 Pt 0.27895(2) 0.303191(17) 0.278458(14) 0.02151(7) Uani 1 1 d . . .
P1 P 0.07735(13) 0.46400(12) 0.25849(10) 0.0205(3) Uani 1 1 d . . .
P2 P 0.22552(15) 0.14599(12) 0.20712(10) 0.0253(3) Uani 1 1 d . . .
N1 N 0.6199(5) 0.6983(4) 0.1520(4) 0.0380(11) Uani 1 1 d . . .
C1 C 0.4972(5) 0.4765(4) 0.2829(4) 0.0226(10) Uani 1 1 d . . .
C2 C 0.4973(5) 0.5909(4) 0.3200(4) 0.0270(11) Uani 1 1 d . . .
H2 H 0.4554 0.5972 0.3900 0.010(11) Uiso 1 1 d R . .
C3 C 0.5593(6) 0.6947(5) 0.2527(5) 0.0342(13) Uani 1 1 d . . .
H3 H 0.5583 0.7696 0.2804 0.020(12) Uiso 1 1 d R . .
C4 C 0.6177(6) 0.5887(5) 0.1172(4) 0.0323(12) Uani 1 1 d . . .
H4 H 0.6582 0.5870 0.0461 0.013(11) Uiso 1 1 d R . .
C5 C 0.5618(5) 0.4805(5) 0.1771(4) 0.0263(11) Uani 1 1 d . . .
H5 H 0.5660 0.4072 0.1467 0.025(13) Uiso 1 1 d R . .
C6 C 0.4351(5) 0.3642(4) 0.3519(4) 0.0205(10) Uani 1 1 d . . .
C7 C 0.4909(5) 0.2323(4) 0.3326(4) 0.0208(10) Uiso 1 1 d . . .
C8 C 0.4947(5) 0.1165(4) 0.4194(4) 0.0208(10) Uiso 1 1 d . . .
C9 C 0.4034(5) 0.1118(5) 0.5170(4) 0.0249(11) Uani 1 1 d . . .
H9 H 0.3361 0.1877 0.5301 0.032(14) Uiso 1 1 d R . .
C12 C 0.5916(5) -0.0002(4) 0.4056(4) 0.0216(10) Uani 1 1 d . . .
H12 H 0.6558 -0.0016 0.3408 0.023(13) Uiso 1 1 d R . .
C21 C -0.1096(5) 0.4159(5) 0.2899(4) 0.0287(11) Uani 1 1 d . . .
H21A H -0.1187 0.3614 0.2407 0.07(2) Uiso 1 1 d R . .
H21B H -0.1859 0.4952 0.2788 0.033(14) Uiso 1 1 d R . .
C22 C -0.1433(6) 0.3404(7) 0.4024(5) 0.0449(15) Uani 1 1 d . . .
H22A H -0.1857 0.3978 0.4513 0.040(16) Uiso 1 1 d R . .
H22B H -0.2334 0.3022 0.4098 0.06(2) Uiso 1 1 d R . .
H22C H -0.0603 0.2713 0.4191 0.08(2) Uiso 1 1 d R . .
C23 C 0.0662(5) 0.5851(5) 0.3394(4) 0.0309(12) Uani 1 1 d . . .
H23A H 0.1600 0.6237 0.3187 0.033(14) Uiso 1 1 d R . .
H23B H 0.0653 0.5383 0.4135 0.028(14) Uiso 1 1 d R . .
C24 C -0.0650(6) 0.6972(6) 0.3339(6) 0.0510(18) Uani 1 1 d . . .
H24A H -0.1577 0.6626 0.3622 0.07(2) Uiso 1 1 d R . .
H24B H -0.0517 0.7571 0.3754 0.07(2) Uiso 1 1 d R . .
H24C H -0.0700 0.7437 0.2618 0.09(3) Uiso 1 1 d R . .
C25 C 0.0678(6) 0.5635(5) 0.1256(4) 0.0277(11) Uani 1 1 d U . .
H25A H -0.0268 0.6262 0.1261 0.023(12) Uiso 1 1 d R . .
H25B H 0.0649 0.5058 0.0774 0.07(2) Uiso 1 1 d R . .
C26 C 0.2015(6) 0.6391(6) 0.0826(5) 0.0381(13) Uani 1 1 d U . .
H26A H 0.2950 0.5793 0.0825 0.032(14) Uiso 1 1 d R . .
H26C H 0.2017 0.6998 0.1264 0.056(19) Uiso 1 1 d R . .
H26B H 0.2070 0.6645 0.0037 0.060(19) Uiso 1 1 d R . .
C27 C 0.3932(6) 0.0321(6) 0.1699(5) 0.0426(14) Uiso 1 1 d U . .
H27A H 0.3623 -0.0340 0.1398 0.054(18) Uiso 1 1 d R . .
H27B H 0.4381 -0.0142 0.2338 0.08(2) Uiso 1 1 d R . .
C28 C 0.5107(7) 0.0963(7) 0.0913(5) 0.0543(17) Uiso 1 1 d U . .
H28A H 0.5357 0.1677 0.1170 0.082 Uiso 1 1 calc R . .
H28B H 0.4720 0.1311 0.0241 0.082 Uiso 1 1 calc R . .
H28C H 0.6012 0.0320 0.0814 0.082 Uiso 1 1 calc R . .
C29 C 0.1376(6) 0.1977(5) 0.0866(4) 0.0317(12) Uiso 1 1 d U . .
H29A H 0.0473 0.2627 0.0999 0.038 Uiso 1 1 calc R . .
H29B H 0.2085 0.2435 0.0313 0.038 Uiso 1 1 calc R . .
C30 C 0.0911(7) 0.0963(6) 0.0434(5) 0.0450(15) Uani 1 1 d U . .
H30A H 0.0096 0.0589 0.0922 0.034(15) Uiso 1 1 d R . .
H30B H 0.0565 0.1364 -0.0245 0.055(19) Uiso 1 1 d R . .
H30C H 0.1764 0.0273 0.0342 0.057(19) Uiso 1 1 d R . .
C31 C 0.1013(8) 0.0377(6) 0.2932(5) 0.0511(17) Uani 1 1 d U . .
H31A H 0.0011 0.0891 0.3095 0.061 Uiso 1 1 calc R . .
H31B H 0.0886 -0.0293 0.2560 0.061 Uiso 1 1 calc R . .
C32 C 0.1630(8) -0.0301(8) 0.3962(5) 0.072 Uani 1 1 d U . .
H32A H 0.2616 -0.0819 0.3804 0.108 Uiso 1 1 calc R . .
H32B H 0.0937 -0.0875 0.4396 0.108 Uiso 1 1 calc R . .
H32C H 0.1731 0.0359 0.4343 0.108 Uiso 1 1 calc R . .

loop_
_atom_site_aniso_label
_atom_site_aniso_U_11
_atom_site_aniso_U_22
_atom_site_aniso_U_33
_atom_site_aniso_U_23
_atom_site_aniso_U_13
_atom_site_aniso_U_12
Pt1 0.02204(10) 0.02072(10) 0.02118(11) -0.00319(7) -0.00571(7) -0.00070(7)
P1 0.0176(6) 0.0223(6) 0.0217(6) -0.0048(5) -0.0054(5) -0.0006(5)
P2 0.0370(7) 0.0176(6) 0.0228(7) -0.0014(5) -0.0111(6) -0.0053(5)
N1 0.034(3) 0.031(2) 0.045(3) 0.004(2) -0.011(2) -0.005(2)
C1 0.017(2) 0.024(2) 0.027(3) -0.003(2) -0.0098(19) -0.0006(19)
C2 0.023(2) 0.020(2) 0.038(3) -0.011(2) -0.010(2) 0.006(2)
C3 0.030(3) 0.016(2) 0.059(4) -0.013(3) -0.015(3) 0.005(2)
C4 0.028(3) 0.034(3) 0.031(3) 0.001(2) -0.004(2) -0.004(2)
C5 0.024(2) 0.027(3) 0.028(3) -0.004(2) -0.006(2) -0.004(2)
C6 0.015(2) 0.021(2) 0.025(3) -0.005(2) -0.0074(18) 0.0025(18)
C9 0.023(2) 0.023(2) 0.026(3) -0.009(2) -0.002(2) 0.008(2)
C12 0.016(2) 0.024(2) 0.020(2) -0.0032(19) -0.0011(18) 0.0049(19)
C21 0.023(2) 0.030(3) 0.035(3) -0.008(2) -0.007(2) -0.004(2)
C22 0.028(3) 0.072(4) 0.037(3) -0.006(3) 0.001(3) -0.024(3)
C23 0.021(2) 0.038(3) 0.036(3) -0.020(3) 0.000(2) -0.001(2)
C24 0.028(3) 0.056(4) 0.083(6) -0.047(4) -0.010(3) 0.004(3)
C25 0.030(3) 0.021(2) 0.029(3) -0.004(2) -0.008(2) 0.002(2)
C26 0.030(3) 0.044(3) 0.034(3) 0.005(3) -0.005(2) -0.006(2)
C30 0.058(4) 0.038(3) 0.047(4) -0.015(3) -0.021(3) -0.008(3)
C31 0.080(5) 0.040(3) 0.041(4) 0.007(3) -0.024(3) -0.034(3)
C32 0.080 0.102 0.045 0.031 -0.031 -0.077

loop_
_atom_type_symbol
_atom_type_description
_atom_type_scat_dispersion_real
_atom_type_scat_dispersion_imag
_atom_type_scat_source
C C 0.0033 0.0016 'International Tables Vol C Tables 4.2.6.8 and 6.1.1.4'
H H 0.0000 0.0000 'International Tables Vol C Tables 4.2.6.8 and 6.1.1.4'
N N 0.0061 0.0033 'International Tables Vol C Tables 4.2.6.8 and 6.1.1.4'
P P 0.1023 0.0942 'International Tables Vol C Tables 4.2.6.8 and 6.1.1.4'
Pt Pt -1.7033 8.3905 'International Tables Vol C Tables 4.2.6.8 and 6.1.1.4'

loop_
_geom_angle_atom_site_label_1
_geom_angle_atom_site_label_2
_geom_angle_atom_site_label_3
_geom_angle
_geom_angle_site_symmetry_1
_geom_angle_site_symmetry_3
_geom_angle_publ_flag
C7 Pt1 C6 40.28(16) . . ?
C7 Pt1 P2 106.86(12) . . ?
C6 Pt1 P2 147.12(12) . . ?
C7 Pt1 P1 149.30(12) . . ?
C6 Pt1 P1 109.03(12) . . ?
P2 Pt1 P1 103.84(5) . . ?
C21 P1 C23 103.5(2) . . ?
C21 P1 C25 100.6(2) . . ?
C23 P1 C25 103.5(2) . . ?
C21 P1 Pt1 117.67(17) . . ?
C23 P1 Pt1 113.02(17) . . ?
C25 P1 Pt1 116.47(16) . . ?
C31 P2 C29 102.8(3) . . ?
C31 P2 C27 103.0(3) . . ?
C29 P2 C27 103.0(3) . . ?
C31 P2 Pt1 115.5(2) . . ?
C29 P2 Pt1 117.86(17) . . ?
C27 P2 Pt1 112.8(2) . . ?
C3 N1 C4 114.3(5) . . ?
C5 C1 C2 114.7(5) . . ?
C5 C1 C6 124.2(4) . . ?
C2 C1 C6 121.1(4) . . ?
C3 C2 C1 119.5(5) . . ?
C3 C2 H2 120.1 . . ?
C1 C2 H2 120.5 . . ?
N1 C3 C2 125.7(5) . . ?
N1 C3 H3 117.2 . . ?
C2 C3 H3 117.1 . . ?
N1 C4 C5 124.8(5) . . ?
N1 C4 H4 117.5 . . ?
C5 C4 H4 117.7 . . ?
C4 C5 C1 121.1(5) . . ?
C4 C5 H5 119.3 . . ?
C1 C5 H5 119.6 . . ?
C7 C6 C1 120.1(4) . . ?
C7 C6 Pt1 69.8(3) . . ?
C1 C6 Pt1 110.5(3) . . ?
C6 C7 C8 121.5(4) . . ?
C6 C7 Pt1 70.0(2) . . ?
C8 C7 Pt1 115.6(3) . . ?
C9 C8 C12 115.8(4) . . ?
C9 C8 C7 124.2(4) . . ?
C12 C8 C7 120.0(4) . . ?
C12 C9 C8 121.9(4) 2_656 . ?
C12 C9 H9 119.0 2_656 . ?
C8 C9 H9 119.1 . . ?
C9 C12 C8 122.3(4) 2_656 . ?
C9 C12 H12 118.9 2_656 . ?
C8 C12 H12 118.8 . . ?
C22 C21 P1 113.7(4) . . ?
C22 C21 H21A 109.0 . . ?
P1 C21 H21A 108.7 . . ?
C22 C21 H21B 108.7 . . ?
P1 C21 H21B 108.9 . . ?
H21A C21 H21B 107.7 . . ?
C21 C22 H22A 112.3 . . ?
C21 C22 H22B 109.6 . . ?
H22A C22 H22B 94.9 . . ?
C21 C22 H22C 110.0 . . ?
H22A C22 H22C 119.8 . . ?
H22B C22 H22C 109.0 . . ?
C24 C23 P1 118.1(4) . . ?
C24 C23 H23A 107.5 . . ?
P1 C23 H23A 107.3 . . ?
C24 C23 H23B 108.4 . . ?
P1 C23 H23B 108.0 . . ?
H23A C23 H23B 107.1 . . ?
C23 C24 H24A 109.2 . . ?
C23 C24 H24B 109.0 . . ?
H24A C24 H24B 109.4 . . ?
C23 C24 H24C 110.8 . . ?
H24A C24 H24C 109.3 . . ?
H24B C24 H24C 109.1 . . ?
C26 C25 P1 113.6(4) . . ?
C26 C25 H25A 109.1 . . ?
P1 C25 H25A 108.9 . . ?
C26 C25 H25B 108.6 . . ?
P1 C25 H25B 108.8 . . ?
H25A C25 H25B 107.7 . . ?
C25 C26 H26A 110.1 . . ?
C25 C26 H26C 109.3 . . ?
H26A C26 H26C 109.1 . . ?
C25 C26 H26B 107.9 . . ?
H26A C26 H26B 95.6 . . ?
H26C C26 H26B 123.6 . . ?
C28 C27 P2 113.9(4) . . ?
C28 C27 H27A 108.4 . . ?
P2 C27 H27A 108.8 . . ?
C28 C27 H27B 108.9 . . ?
P2 C27 H27B 109.0 . . ?
H27A C27 H27B 107.6 . . ?
C27 C28 H28A 109.5 . . ?
C27 C28 H28B 109.5 . . ?
H28A C28 H28B 109.5 . . ?
C27 C28 H28C 109.5 . . ?
H28A C28 H28C 109.5 . . ?
H28B C28 H28C 109.5 . . ?
C30 C29 P2 118.4(4) . . ?
C30 C29 H29A 107.7 . . ?
P2 C29 H29A 107.7 . . ?
C30 C29 H29B 107.7 . . ?
P2 C29 H29B 107.7 . . ?
H29A C29 H29B 107.1 . . ?
C29 C30 H30A 109.3 . . ?
C29 C30 H30B 109.3 . . ?
H30A C30 H30B 109.6 . . ?
C29 C30 H30C 109.6 . . ?
H30A C30 H30C 109.3 . . ?
H30B C30 H30C 109.7 . . ?
C32 C31 P2 112.1(4) . . ?
C32 C31 H31A 109.2 . . ?
P2 C31 H31A 109.2 . . ?
C32 C31 H31B 109.2 . . ?
P2 C31 H31B 109.2 . . ?
H31A C31 H31B 107.9 . . ?
C31 C32 H32A 109.5 . . ?
C31 C32 H32B 109.5 . . ?
H32A C32 H32B 109.5 . . ?
C31 C32 H32C 109.5 . . ?
H32A C32 H32C 109.5 . . ?
H32B C32 H32C 109.5 . . ?

loop_
_geom_bond_atom_site_label_1
_geom_bond_atom_site_label_2
_geom_bond_distance
_geom_bond_site_symmetry_2
_geom_bond_publ_flag
Pt1 C7 2.129(4) . ?
Pt1 C6 2.131(5) . ?
Pt1 P2 2.2664(13) . ?
Pt1 P1 2.2754(14) . ?
P1 C21 1.828(5) . ?
P1 C23 1.835(5) . ?
P1 C25 1.836(5) . ?
P2 C31 1.829(6) . ?
P2 C29 1.835(5) . ?
P2 C27 1.836(5) . ?
N1 C3 1.342(7) . ?
N1 C4 1.355(7) . ?
C1 C5 1.412(7) . ?
C1 C2 1.415(6) . ?
C1 C6 1.468(7) . ?
C2 C3 1.392(8) . ?
C2 H2 0.9485 . ?
C3 H3 0.9498 . ?
C4 C5 1.370(7) . ?
C4 H4 0.9495 . ?
C5 H5 0.9493 . ?
C6 C7 1.467(6) . ?
C7 C8 1.477(6) . ?
C8 C9 1.403(6) . ?
C8 C12 1.414(6) . ?
C9 C12 1.377(7) 2_656 ?
C9 H9 0.9491 . ?
C12 C9 1.377(7) 2_656 ?
C12 H12 0.9490 . ?
C21 C22 1.526(8) . ?
C21 H21A 0.9897 . ?
C21 H21B 0.9899 . ?
C22 H22A 0.9725 . ?
C22 H22B 0.9667 . ?
C22 H22C 0.9695 . ?
C23 C24 1.524(7) . ?
C23 H23A 0.9899 . ?
C23 H23B 0.9900 . ?
C24 H24A 0.9680 . ?
C24 H24B 0.9687 . ?
C24 H24C 0.9721 . ?
C25 C26 1.544(7) . ?
C25 H25A 0.9887 . ?
C25 H25B 0.9887 . ?
C26 H26A 0.9657 . ?
C26 H26C 0.9628 . ?
C26 H26B 1.0093 . ?
C27 C28 1.502(9) . ?
C27 H27A 0.9895 . ?
C27 H27B 0.9898 . ?
C28 H28A 0.9800 . ?
C28 H28B 0.9800 . ?
C28 H28C 0.9800 . ?
C29 C30 1.491(7) . ?
C29 H29A 0.9900 . ?
C29 H29B 0.9900 . ?
C30 H30A 0.9762 . ?
C30 H30B 0.9792 . ?
C30 H30C 0.9774 . ?
C31 C32 1.535(8) . ?
C31 H31A 0.9900 . ?
C31 H31B 0.9900 . ?
C32 H32A 0.9800 . ?
C32 H32B 0.9800 . ?
C32 H32C 0.9800 . ?

loop_
_geom_torsion_atom_site_label_1
_geom_torsion_atom_site_label_2
_geom_torsion_atom_site_label_3
_geom_torsion_atom_site_label_4
_geom_torsion
_geom_torsion_site_symmetry_1
_geom_torsion_site_symmetry_2
_geom_torsion_site_symmetry_3
_geom_torsion_site_symmetry_4
_geom_torsion_publ_flag
C7 Pt1 P1 C21 -135.4(3) . . . . ?
C6 Pt1 P1 C21 -136.7(2) . . . . ?
P2 Pt1 P1 C21 44.2(2) . . . . ?
C7 Pt1 P1 C23 -14.8(3) . . . . ?
C6 Pt1 P1 C23 -16.1(2) . . . . ?
P2 Pt1 P1 C23 164.9(2) . . . . ?
C7 Pt1 P1 C25 105.0(3) . . . . ?
C6 Pt1 P1 C25 103.7(2) . . . . ?
P2 Pt1 P1 C25 -75.41(19) . . . . ?
C7 Pt1 P2 C31 97.4(3) . . . . ?
C6 Pt1 P2 C31 99.3(3) . . . . ?
P1 Pt1 P2 C31 -82.4(2) . . . . ?
C7 Pt1 P2 C29 -140.5(2) . . . . ?
C6 Pt1 P2 C29 -138.7(3) . . . . ?
P1 Pt1 P2 C29 39.7(2) . . . . ?
C7 Pt1 P2 C27 -20.7(3) . . . . ?
C6 Pt1 P2 C27 -18.8(3) . . . . ?
P1 Pt1 P2 C27 159.5(2) . . . . ?
C5 C1 C2 C3 -0.4(6) . . . . ?
C6 C1 C2 C3 179.0(4) . . . . ?
C4 N1 C3 C2 -0.2(7) . . . . ?
C1 C2 C3 N1 0.8(8) . . . . ?
C3 N1 C4 C5 -0.9(7) . . . . ?
N1 C4 C5 C1 1.4(8) . . . . ?
C2 C1 C5 C4 -0.6(6) . . . . ?
C6 C1 C5 C4 -180.0(4) . . . . ?
C5 C1 C6 C7 26.3(7) . . . . ?
C2 C1 C6 C7 -153.1(4) . . . . ?
C5 C1 C6 Pt1 -51.6(5) . . . . ?
C2 C1 C6 Pt1 129.1(4) . . . . ?
P2 Pt1 C6 C7 -2.7(4) . . . . ?
P1 Pt1 C6 C7 179.0(2) . . . . ?
C7 Pt1 C6 C1 115.6(4) . . . . ?
P2 Pt1 C6 C1 112.9(3) . . . . ?
P1 Pt1 C6 C1 -65.4(3) . . . . ?
C1 C6 C7 C8 149.0(4) . . . . ?
Pt1 C6 C7 C8 -108.4(4) . . . . ?
C1 C6 C7 Pt1 -102.6(4) . . . . ?
P2 Pt1 C7 C6 178.5(2) . . . . ?
P1 Pt1 C7 C6 -1.9(4) . . . . ?
C6 Pt1 C7 C8 116.3(4) . . . . ?
P2 Pt1 C7 C8 -65.2(3) . . . . ?
P1 Pt1 C7 C8 114.4(3) . . . . ?
C6 C7 C8 C9 23.2(7) . . . . ?
Pt1 C7 C8 C9 -58.1(5) . . . . ?
C6 C7 C8 C12 -158.8(4) . . . . ?
Pt1 C7 C8 C12 119.9(4) . . . . ?
C12 C8 C9 C12 0.1(8) . . . 2_656 ?
C7 C8 C9 C12 178.2(5) . . . 2_656 ?
C9 C8 C12 C9 -0.1(8) . . . 2_656 ?
C7 C8 C12 C9 -178.3(4) . . . 2_656 ?
C23 P1 C21 C22 -67.7(4) . . . . ?
C25 P1 C21 C22 -174.6(4) . . . . ?
Pt1 P1 C21 C22 57.8(4) . . . . ?
C21 P1 C23 C24 -50.9(5) . . . . ?
C25 P1 C23 C24 53.7(5) . . . . ?
Pt1 P1 C23 C24 -179.4(4) . . . . ?
C21 P1 C25 C26 170.3(4) . . . . ?
C23 P1 C25 C26 63.4(4) . . . . ?
Pt1 P1 C25 C26 -61.3(4) . . . . ?
C31 P2 C27 C28 175.6(5) . . . . ?
C29 P2 C27 C28 68.9(5) . . . . ?
Pt1 P2 C27 C28 -59.2(5) . . . . ?
C31 P2 C29 C30 -47.1(5) . . . . ?
C27 P2 C29 C30 59.7(5) . . . . ?
Pt1 P2 C29 C30 -175.4(4) . . . . ?
C29 P2 C31 C32 173.8(5) . . . . ?
C27 P2 C31 C32 67.0(6) . . . . ?
Pt1 P2 C31 C32 -56.5(6) . . . . ?
